data_2232217
loop_
_publ_author_name
'Rodrigues, Vinola Z.'
'Foro, Sabine'
'Gowda, B. Thimme'

_publ_section_title
;
 2,4-Dichloro-<i>N</i>-(2,4-dimethylphenyl)benzenesulfonamide
;
_journal_coeditor_code DS2145
_journal_issue 11
_journal_name_full 'Acta Crystallographica Section E'
_journal_page_first o2824
_journal_paper_doi 10.1107/S1600536811039274
_journal_volume 67
_journal_year 2011
_chemical_formula_iupac 'C14 H13 Cl2 N O2 S'
_chemical_formula_moiety 'C14 H13 Cl2 N O2 S'
_chemical_formula_sum 'C14 H13 Cl2 N O2 S'
_chemical_formula_weight 330.21
_chemical_name_systematic
;
2,4-Dichloro-<i>N</i>-(2,4-dimethylphenyl)benzenesulfonamide
;
_space_group_IT_number 14
_symmetry_cell_setting monoclinic
_symmetry_space_group_name_Hall '-P 2yn'
_symmetry_space_group_name_H-M 'P 1 21/n 1'
_atom_sites_solution_hydrogens geom
_atom_sites_solution_primary direct
_atom_sites_solution_secondary difmap
_audit_creation_method SHELXL-97
_cell_angle_alpha 90.00
_cell_angle_beta 90.434(8)
_cell_angle_gamma 90.00
_cell_formula_units_Z 4
_cell_length_a 8.2127(7)
_cell_length_b 12.6190(10)
_cell_length_c 14.2840(10)
_cell_measurement_reflns_used 1307
_cell_measurement_temperature 293(2)
_cell_measurement_theta_max 28.06
_cell_measurement_theta_min 2.85
_cell_volume 1480.3(2)
_computing_cell_refinement
;
CrysAlis RED (Oxford Diffraction, 2009)
;
_computing_data_collection
;
CrysAlis CCD (Oxford Diffraction, 2009)
;
_computing_data_reduction
;
CrysAlis RED (Oxford Diffraction, 2009)
;
_computing_molecular_graphics 'PLATON (Spek, 2009)'
_computing_publication_material 'SHELXL97 (Sheldrick, 2008)'
_computing_structure_refinement 'SHELXL97 (Sheldrick, 2008)'
_computing_structure_solution 'SHELXS97 (Sheldrick, 2008)'
_diffrn_ambient_temperature 293(2)
_diffrn_measured_fraction_theta_full 0.992
_diffrn_measured_fraction_theta_max 0.992
_diffrn_measurement_device_type
;
Oxford Diffraction Xcalibur diffractometer
with a Sapphire CCD detector
;
_diffrn_measurement_method
;
Rotation method data acquisition using \w
;
_diffrn_radiation_monochromator graphite
_diffrn_radiation_source 'fine-focus sealed tube'
_diffrn_radiation_type MoK\a
_diffrn_radiation_wavelength 0.71073
_diffrn_reflns_av_R_equivalents 0.0379
_diffrn_reflns_av_sigmaI/netI 0.0658
_diffrn_reflns_limit_h_max 10
_diffrn_reflns_limit_h_min -9
_diffrn_reflns_limit_k_max 15
_diffrn_reflns_limit_k_min -15
_diffrn_reflns_limit_l_max 11
_diffrn_reflns_limit_l_min -17
_diffrn_reflns_number 5678
_diffrn_reflns_theta_full 26.37
_diffrn_reflns_theta_max 26.37
_diffrn_reflns_theta_min 2.85
_diffrn_standards_decay_% 0
_diffrn_standards_number 0
_exptl_absorpt_coefficient_mu 0.579
_exptl_absorpt_correction_T_max 0.9772
_exptl_absorpt_correction_T_min 0.8547
_exptl_absorpt_correction_type multi-scan
_exptl_absorpt_process_details
;
(CrysAlis RED; Oxford Diffraction, 2009)
;
_exptl_crystal_colour 'light pink'
_exptl_crystal_density_diffrn 1.482
_exptl_crystal_density_method 'not measured'
_exptl_crystal_description plate
_exptl_crystal_F_000 680
_exptl_crystal_size_max 0.28
_exptl_crystal_size_mid 0.18
_exptl_crystal_size_min 0.04
_refine_diff_density_max 0.396
_refine_diff_density_min -0.406
_refine_ls_extinction_method none
_refine_ls_goodness_of_fit_ref 1.197
_refine_ls_hydrogen_treatment mixed
_refine_ls_matrix_type full
_refine_ls_number_parameters 186
_refine_ls_number_reflns 3007
_refine_ls_number_restraints 1
_refine_ls_restrained_S_all 1.197
_refine_ls_R_factor_all 0.1306
_refine_ls_R_factor_gt 0.0747
_refine_ls_shift/su_max 0.000
_refine_ls_shift/su_mean 0.000
_refine_ls_structure_factor_coef Fsqd
_refine_ls_weighting_details 'calc w=1/[\s^2^(Fo^2^)+(0.0245P)^2^+3.0449P] where P=(Fo^2^+2Fc^2^)/3'
_refine_ls_weighting_scheme calc
_refine_ls_wR_factor_gt 0.1236
_refine_ls_wR_factor_ref 0.1431
_reflns_number_gt 1908
_reflns_number_total 3007
_reflns_threshold_expression I>2sigma(I)
_cod_data_source_file ds2145.cif
_cod_data_source_block I
_cod_original_sg_symbol_H-M 'P 21/n'
_cod_database_code 2232217
_cod_database_fobs_code 2232217

loop_
_symmetry_equiv_pos_as_xyz
'x, y, z'
'-x+1/2, y+1/2, -z+1/2'
'-x, -y, -z'
'x-1/2, -y-1/2, z-1/2'

loop_
_atom_site_type_symbol
_atom_site_label
_atom_site_fract_x
_atom_site_fract_y
_atom_site_fract_z
_atom_site_U_iso_or_equiv
_atom_site_adp_type
_atom_site_calc_flag
_atom_site_refinement_flags
_atom_site_occupancy
_atom_site_symmetry_multiplicity
C C1 0.0688(5) 0.1655(3) 0.3481(3) 0.0296(10) Uani d . 1 1
C C2 0.1271(5) 0.2584(4) 0.3079(3) 0.0343(11) Uani d . 1 1
C C3 0.0195(6) 0.3363(4) 0.2776(3) 0.0394(12) Uani d . 1 1
H H3 0.0583 0.3987 0.2513 0.047 Uiso calc R 1 1
C C4 -0.1440(6) 0.3202(4) 0.2870(3) 0.0405(12) Uani d . 1 1
C C5 -0.2059(6) 0.2293(4) 0.3258(3) 0.0411(12) Uani d . 1 1
H H5 -0.3177 0.2198 0.3315 0.049 Uiso calc R 1 1
C C6 -0.0994(5) 0.1527(4) 0.3560(3) 0.0358(11) Uani d . 1 1
H H6 -0.1401 0.0908 0.3824 0.043 Uiso calc R 1 1
C C7 0.3390(5) 0.1826(4) 0.5282(3) 0.0315(10) Uani d . 1 1
C C8 0.2812(5) 0.2800(4) 0.5595(3) 0.0353(11) Uani d . 1 1
C C9 0.3947(6) 0.3572(4) 0.5828(3) 0.0430(12) Uani d . 1 1
H H9 0.3573 0.4223 0.6043 0.052 Uiso calc R 1 1
C C10 0.5609(6) 0.3417(4) 0.5755(3) 0.0405(12) Uani d . 1 1
C C11 0.6145(6) 0.2437(4) 0.5452(3) 0.0422(12) Uani d . 1 1
H H11 0.7257 0.2309 0.5404 0.051 Uiso calc R 1 1
C C12 0.5057(6) 0.1650(4) 0.5221(3) 0.0394(12) Uani d . 1 1
H H12 0.5439 0.0994 0.5022 0.047 Uiso calc R 1 1
C C13 0.1017(6) 0.3029(5) 0.5700(4) 0.0566(15) Uani d . 1 1
H H13A 0.0528 0.2493 0.6083 0.068 Uiso calc R 1 1
H H13B 0.0504 0.3032 0.5094 0.068 Uiso calc R 1 1
H H13C 0.0878 0.3709 0.5990 0.068 Uiso calc R 1 1
C C14 0.6799(7) 0.4288(4) 0.6014(4) 0.0625(16) Uani d . 1 1
H H14A 0.7536 0.4036 0.6488 0.075 Uiso calc R 1 1
H H14B 0.6212 0.4890 0.6247 0.075 Uiso calc R 1 1
H H14C 0.7403 0.4492 0.5470 0.075 Uiso calc R 1 1
N N1 0.2303(5) 0.0970(3) 0.5054(3) 0.0353(9) Uani d D 1 1
H H1N 0.147(4) 0.086(4) 0.540(3) 0.042 Uiso d D 1 1
O O1 0.3411(4) 0.0563(3) 0.3481(2) 0.0431(8) Uani d . 1 1
O O2 0.0892(4) -0.0289(2) 0.4037(2) 0.0439(9) Uani d . 1 1
Cl Cl1 0.33286(15) 0.28541(11) 0.29353(11) 0.0557(4) Uani d . 1 1
Cl Cl2 -0.27868(19) 0.41792(12) 0.24989(10) 0.0642(5) Uani d . 1 1
S S1 0.19166(14) 0.06286(9) 0.39726(8) 0.0333(3) Uani d . 1 1

loop_
_atom_site_aniso_label
_atom_site_aniso_U_11
_atom_site_aniso_U_22
_atom_site_aniso_U_33
_atom_site_aniso_U_12
_atom_site_aniso_U_13
_atom_site_aniso_U_23
C1 0.032(2) 0.028(2) 0.028(2) 0.005(2) -0.0061(19) 0.0004(19)
C2 0.036(3) 0.036(3) 0.032(3) -0.003(2) 0.002(2) -0.003(2)
C3 0.055(3) 0.031(3) 0.032(3) 0.004(2) 0.000(2) 0.006(2)
C4 0.043(3) 0.048(3) 0.031(3) 0.019(2) -0.004(2) 0.001(2)
C5 0.033(3) 0.054(3) 0.037(3) 0.005(2) 0.000(2) 0.004(2)
C6 0.035(3) 0.037(3) 0.035(3) -0.003(2) -0.001(2) 0.005(2)
C7 0.035(2) 0.033(3) 0.026(2) -0.002(2) -0.0066(19) 0.003(2)
C8 0.037(3) 0.038(3) 0.031(3) 0.007(2) -0.001(2) -0.002(2)
C9 0.050(3) 0.036(3) 0.043(3) 0.006(2) 0.000(2) -0.006(2)
C10 0.048(3) 0.036(3) 0.037(3) -0.006(2) -0.008(2) 0.004(2)
C11 0.030(2) 0.053(3) 0.044(3) 0.000(2) -0.002(2) 0.000(3)
C12 0.038(3) 0.036(3) 0.043(3) 0.005(2) -0.006(2) -0.004(2)
C13 0.043(3) 0.062(4) 0.065(4) 0.010(3) 0.002(3) -0.015(3)
C14 0.065(4) 0.052(4) 0.070(4) -0.016(3) -0.010(3) 0.002(3)
N1 0.035(2) 0.037(2) 0.034(2) -0.0042(19) -0.0019(17) 0.0029(18)
O1 0.0390(19) 0.044(2) 0.046(2) 0.0111(17) -0.0005(15) -0.0042(17)
O2 0.051(2) 0.0267(18) 0.054(2) -0.0046(16) -0.0099(17) 0.0003(15)
Cl1 0.0384(7) 0.0538(9) 0.0749(10) -0.0073(6) 0.0043(6) 0.0165(7)
Cl2 0.0728(10) 0.0639(10) 0.0556(9) 0.0386(8) -0.0043(7) 0.0067(7)
S1 0.0363(6) 0.0271(6) 0.0365(7) 0.0036(5) -0.0052(5) -0.0008(5)

loop_
_atom_type_symbol
_atom_type_description
_atom_type_scat_dispersion_real
_atom_type_scat_dispersion_imag
_atom_type_scat_source
C C 0.0033 0.0016 'International Tables Vol C Tables 4.2.6.8 and 6.1.1.4'
H H 0.0000 0.0000 'International Tables Vol C Tables 4.2.6.8 and 6.1.1.4'
N N 0.0061 0.0033 'International Tables Vol C Tables 4.2.6.8 and 6.1.1.4'
O O 0.0106 0.0060 'International Tables Vol C Tables 4.2.6.8 and 6.1.1.4'
Cl Cl 0.1484 0.1585 'International Tables Vol C Tables 4.2.6.8 and 6.1.1.4'
S S 0.1246 0.1234 'International Tables Vol C Tables 4.2.6.8 and 6.1.1.4'

loop_
_geom_angle_atom_site_label_1
_geom_angle_atom_site_label_2
_geom_angle_atom_site_label_3
_geom_angle
C2 C1 C6 118.4(4)
C2 C1 S1 125.4(3)
C6 C1 S1 116.2(3)
C3 C2 C1 120.3(4)
C3 C2 Cl1 116.2(4)
C1 C2 Cl1 123.5(4)
C4 C3 C2 119.2(4)
C4 C3 H3 120.4
C2 C3 H3 120.4
C3 C4 C5 122.1(4)
C3 C4 Cl2 119.3(4)
C5 C4 Cl2 118.7(4)
C6 C5 C4 118.6(4)
C6 C5 H5 120.7
C4 C5 H5 120.7
C5 C6 C1 121.5(4)
C5 C6 H6 119.3
C1 C6 H6 119.3
C12 C7 C8 120.0(4)
C12 C7 N1 118.4(4)
C8 C7 N1 121.6(4)
C9 C8 C7 117.9(4)
C9 C8 C13 119.7(4)
C7 C8 C13 122.4(4)
C10 C9 C8 123.0(5)
C10 C9 H9 118.5
C8 C9 H9 118.5
C9 C10 C11 117.8(5)
C9 C10 C14 121.0(5)
C11 C10 C14 121.2(5)
C12 C11 C10 120.9(4)
C12 C11 H11 119.6
C10 C11 H11 119.6
C11 C12 C7 120.5(4)
C11 C12 H12 119.7
C7 C12 H12 119.7
C8 C13 H13A 109.5
C8 C13 H13B 109.5
H13A C13 H13B 109.5
C8 C13 H13C 109.5
H13A C13 H13C 109.5
H13B C13 H13C 109.5
C10 C14 H14A 109.5
C10 C14 H14B 109.5
H14A C14 H14B 109.5
C10 C14 H14C 109.5
H14A C14 H14C 109.5
H14B C14 H14C 109.5
C7 N1 S1 121.9(3)
C7 N1 H1N 119(3)
S1 N1 H1N 110(3)
O1 S1 O2 119.6(2)
O1 S1 N1 108.7(2)
O2 S1 N1 105.2(2)
O1 S1 C1 109.6(2)
O2 S1 C1 106.4(2)
N1 S1 C1 106.6(2)

loop_
_geom_bond_atom_site_label_1
_geom_bond_atom_site_label_2
_geom_bond_distance
C1 C2 1.392(6)
C1 C6 1.396(6)
C1 S1 1.783(4)
C2 C3 1.389(6)
C2 Cl1 1.737(4)
C3 C4 1.365(6)
C3 H3 0.9300
C4 C5 1.374(7)
C4 Cl2 1.737(5)
C5 C6 1.370(6)
C5 H5 0.9300
C6 H6 0.9300
C7 C12 1.391(6)
C7 C8 1.392(6)
C7 N1 1.437(6)
C8 C9 1.387(6)
C8 C13 1.511(6)
C9 C10 1.383(6)
C9 H9 0.9300
C10 C11 1.384(7)
C10 C14 1.515(7)
C11 C12 1.375(6)
C11 H11 0.9300
C12 H12 0.9300
C13 H13A 0.9600
C13 H13B 0.9600
C13 H13C 0.9600
C14 H14A 0.9600
C14 H14B 0.9600
C14 H14C 0.9600
N1 S1 1.632(4)
N1 H1N 0.855(19)
O1 S1 1.421(3)
O2 S1 1.435(3)

loop_
_geom_hbond_atom_site_label_D
_geom_hbond_atom_site_label_H
_geom_hbond_atom_site_label_A
_geom_hbond_site_symmetry_A
_geom_hbond_distance_DH
_geom_hbond_distance_HA
_geom_hbond_distance_DA
_geom_hbond_angle_DHA
N1 H1N O2 3_556 0.855(19) 2.23(2) 3.059(5) 164(4)

loop_
_geom_torsion_atom_site_label_1
_geom_torsion_atom_site_label_2
_geom_torsion_atom_site_label_3
_geom_torsion_atom_site_label_4
_geom_torsion
C6 C1 C2 C3 0.7(6)
S1 C1 C2 C3 -175.5(3)
C6 C1 C2 Cl1 179.9(3)
S1 C1 C2 Cl1 3.7(6)
C1 C2 C3 C4 -0.6(7)
Cl1 C2 C3 C4 -179.9(4)
C2 C3 C4 C5 0.2(7)
C2 C3 C4 Cl2 179.6(4)
C3 C4 C5 C6 0.1(7)
Cl2 C4 C5 C6 -179.3(4)
C4 C5 C6 C1 0.0(7)
C2 C1 C6 C5 -0.4(7)
S1 C1 C6 C5 176.2(4)
C12 C7 C8 C9 0.7(7)
N1 C7 C8 C9 178.0(4)
C12 C7 C8 C13 -178.4(4)
N1 C7 C8 C13 -1.1(7)
C7 C8 C9 C10 0.5(7)
C13 C8 C9 C10 179.7(5)
C8 C9 C10 C11 -1.2(7)
C8 C9 C10 C14 179.7(5)
C9 C10 C11 C12 0.8(7)
C14 C10 C11 C12 179.9(5)
C10 C11 C12 C7 0.4(7)
C8 C7 C12 C11 -1.2(7)
N1 C7 C12 C11 -178.6(4)
C12 C7 N1 S1 -76.9(5)
C8 C7 N1 S1 105.7(4)
C7 N1 S1 O1 46.7(4)
C7 N1 S1 O2 176.0(3)
C7 N1 S1 C1 -71.4(4)
C2 C1 S1 O1 -32.1(5)
C6 C1 S1 O1 151.6(3)
C2 C1 S1 O2 -162.7(4)
C6 C1 S1 O2 21.0(4)
C2 C1 S1 N1 85.5(4)
C6 C1 S1 N1 -90.9(4)

loop_
_cod_related_entry_id
_cod_related_entry_database
_cod_related_entry_code
1 ChemSpider 4223968
